data_4084172
loop_
_publ_author_name
'Braunschweig, Holger'
'Dewhurst, Rian D.'
'Kramer, Thomas'
'Siedler, Eva'

_publ_section_title
;
 A Simple Decarbonylative Route to Heterodinuclear Alkylborylene Complexes
;
_journal_issue 14
_journal_name_full Organometallics
_journal_page_first 3877
_journal_paper_doi 10.1021/om500596x
_journal_volume 33
_journal_year 2014
_chemical_formula_moiety 'C19 H20 B Cr Mn O4'
_chemical_formula_sum 'C19 H20 B Cr Mn O4'
_chemical_formula_weight 430.10
_chemical_name_common
;
?
;
_chemical_name_systematic
; 
?
;
_space_group_IT_number 2
_symmetry_cell_setting triclinic
_symmetry_space_group_name_Hall '-P 1'
_symmetry_space_group_name_H-M 'P -1'
_atom_sites_solution_hydrogens geom
_atom_sites_solution_primary direct
_atom_sites_solution_secondary difmap
_audit_creation_method SHELXL-97
_cell_angle_alpha 99.830(3)
_cell_angle_beta 95.706(3)
_cell_angle_gamma 115.083(2)
_cell_formula_units_Z 2
_cell_length_a 7.8550(6)
_cell_length_b 8.4231(7)
_cell_length_c 15.5019(15)
_cell_measurement_reflns_used 3991
_cell_measurement_temperature 100(2)
_cell_measurement_theta_max 26.74
_cell_measurement_theta_min 2.72
_cell_volume 898.17(14)
_computing_cell_refinement 'Saint+ ver. 7.68A (Bruker AXS)'
_computing_data_collection 'APEX2 ver. 2010.3 (Bruker AXS)'
_computing_data_reduction 'Saint+ ver. 7.68A (Bruker AXS)'
_computing_molecular_graphics 'XP ver. 5.1 (Bruker AXS, 1998)'
_computing_publication_material 'SHELXL-97 (Sheldrick, 2008)'
_computing_structure_refinement 'SHELXL-97 (Sheldrick, 2008)'
_computing_structure_solution 'SHELXS-97 (Sheldrick, 2008)'
_diffrn_ambient_temperature 100(2)
_diffrn_detector_area_resol_mean 8.333
_diffrn_measured_fraction_theta_full 0.996
_diffrn_measured_fraction_theta_max 0.995
_diffrn_measurement_device_type 'Bruker X8-APEX II'
_diffrn_measurement_method '\f and \w scans'
_diffrn_radiation_monochromator 'multi-layer mirror'
_diffrn_radiation_source 'rotating anode'
_diffrn_radiation_type MoK\a
_diffrn_radiation_wavelength 0.71073
_diffrn_reflns_av_R_equivalents 0.0287
_diffrn_reflns_av_sigmaI/netI 0.0384
_diffrn_reflns_limit_h_max 9
_diffrn_reflns_limit_h_min -9
_diffrn_reflns_limit_k_max 10
_diffrn_reflns_limit_k_min -9
_diffrn_reflns_limit_l_max 18
_diffrn_reflns_limit_l_min -19
_diffrn_reflns_number 7299
_diffrn_reflns_theta_full 26.00
_diffrn_reflns_theta_max 26.74
_diffrn_reflns_theta_min 1.36
_exptl_absorpt_coefficient_mu 1.329
_exptl_absorpt_correction_T_max 0.7454
_exptl_absorpt_correction_T_min 0.6054
_exptl_absorpt_correction_type multi-scan
_exptl_absorpt_process_details 'Sadabs 2008/1 (Bruker 2008)'
_exptl_crystal_colour black
_exptl_crystal_density_diffrn 1.590
_exptl_crystal_density_method 'not measured'
_exptl_crystal_description block
_exptl_crystal_F_000 440
_exptl_crystal_size_max 0.18
_exptl_crystal_size_mid 0.12
_exptl_crystal_size_min 0.09
_refine_diff_density_max 1.055
_refine_diff_density_min -0.577
_refine_diff_density_rms 0.090
_refine_ls_extinction_method none
_refine_ls_goodness_of_fit_ref 1.049
_refine_ls_hydrogen_treatment constr
_refine_ls_matrix_type full
_refine_ls_number_parameters 238
_refine_ls_number_reflns 3801
_refine_ls_number_restraints 0
_refine_ls_restrained_S_all 1.049
_refine_ls_R_factor_all 0.0430
_refine_ls_R_factor_gt 0.0366
_refine_ls_shift/su_max 0.000
_refine_ls_shift/su_mean 0.000
_refine_ls_structure_factor_coef Fsqd
_refine_ls_weighting_details 'calc w=1/[\s^2^(Fo^2^)+(0.0589P)^2^+0.4103P] where P=(Fo^2^+2Fc^2^)/3'
_refine_ls_weighting_scheme calc
_refine_ls_wR_factor_gt 0.0951
_refine_ls_wR_factor_ref 0.0999
_reflns_number_gt 3311
_reflns_number_total 3801
_reflns_threshold_expression >2sigma(I)
_cod_data_source_file om500596x_si_001.cif
_cod_data_source_block 5
_cod_depositor_comments
;
The following automatic conversions were performed:

'_symmetry_cell_setting' value 'Triclinic' changed to 'triclinic'
according to
/usr/data/users/saulius/crontab/automatic-downloads/current/ACS/lib/dictionaries/cif_core.dic
dictionary named 'cif_core.dic' version 2.4.2 from 2011-04-26.

Automatic conversion script
Id: cif_fix_values 2281 2013-09-26 08:29:07Z andrius 
;
_cod_original_cell_volume 898.17(13)
_cod_original_sg_symbol_H-M P-1
_cod_database_code 4084172

loop_
_symmetry_equiv_pos_as_xyz
'x, y, z'
'-x, -y, -z'

loop_
_atom_site_label
_atom_site_type_symbol
_atom_site_fract_x
_atom_site_fract_y
_atom_site_fract_z
_atom_site_U_iso_or_equiv
_atom_site_adp_type
_atom_site_occupancy
_atom_site_symmetry_multiplicity
_atom_site_calc_flag
_atom_site_refinement_flags
Cr1 Cr 0.81954(5) 0.58378(4) 0.35074(2) 0.01534(11) Uani 1 1 d .
Mn1 Mn 0.83420(4) 0.76641(4) 0.20957(2) 0.01490(11) Uani 1 1 d .
O1 O 1.2032(3) 0.9021(2) 0.42224(12) 0.0360(4) Uani 1 1 d .
B1 B 0.7585(3) 0.5056(3) 0.21076(16) 0.0157(5) Uani 1 1 d .
C1 C 1.0532(4) 0.7850(3) 0.39233(15) 0.0234(5) Uani 1 1 d .
O2 O 1.0715(2) 0.4207(2) 0.29398(11) 0.0257(4) Uani 1 1 d .
C2 C 0.9682(3) 0.4807(3) 0.31454(14) 0.0183(4) Uani 1 1 d .
O3 O 0.7988(3) 1.0055(2) 0.36165(12) 0.0368(5) Uani 1 1 d .
C3 C 0.8112(4) 0.9019(3) 0.30664(16) 0.0238(5) Uani 1 1 d .
O4 O 0.4210(2) 0.6259(2) 0.14897(12) 0.0301(4) Uani 1 1 d .
C4 C 0.5846(3) 0.6773(3) 0.17172(15) 0.0199(5) Uani 1 1 d .
C11 C 0.5417(4) 0.5867(4) 0.37402(17) 0.0278(5) Uani 1 1 d .
H11 H 0.4702 0.6392 0.3479 0.033 Uiso 1 1 calc R
C12 C 0.6795(4) 0.6839(4) 0.45144(17) 0.0322(6) Uani 1 1 d .
H12 H 0.7051 0.8045 0.4768 0.039 Uiso 1 1 calc R
C13 C 0.7806(4) 0.6054(4) 0.49208(17) 0.0338(6) Uani 1 1 d .
H13 H 0.8762 0.6735 0.5443 0.041 Uiso 1 1 calc R
C14 C 0.7420(4) 0.4303(4) 0.45674(16) 0.0296(5) Uani 1 1 d .
H14 H 0.8066 0.3754 0.4860 0.035 Uiso 1 1 calc R
C15 C 0.6070(3) 0.3318(3) 0.37739(16) 0.0251(5) Uani 1 1 d .
H15 H 0.5823 0.2112 0.3525 0.030 Uiso 1 1 calc R
C16 C 0.5089(3) 0.4110(3) 0.33485(16) 0.0247(5) Uani 1 1 d .
H16 H 0.4209 0.3464 0.2800 0.030 Uiso 1 1 calc R
C21 C 0.9164(3) 0.9174(3) 0.10948(15) 0.0213(5) Uani 1 1 d .
H21 H 0.8356 0.9540 0.0773 0.026 Uiso 1 1 calc R
C22 C 1.0464(3) 1.0181(3) 0.19078(16) 0.0236(5) Uani 1 1 d .
H22 H 1.0683 1.1339 0.2228 0.028 Uiso 1 1 calc R
C23 C 1.1386(3) 0.9150(3) 0.21621(16) 0.0256(5) Uani 1 1 d .
H23 H 1.2329 0.9498 0.2683 0.031 Uiso 1 1 calc R
C24 C 1.0648(3) 0.7511(3) 0.14999(16) 0.0226(5) Uani 1 1 d .
H24 H 1.1012 0.6569 0.1498 0.027 Uiso 1 1 calc R
C25 C 0.9271(3) 0.7529(3) 0.08416(15) 0.0206(5) Uani 1 1 d .
H25 H 0.8547 0.6598 0.0322 0.025 Uiso 1 1 calc R
C31 C 0.6787(3) 0.3197(3) 0.13558(14) 0.0185(4) Uani 1 1 d .
C32 C 0.6139(3) 0.1507(3) 0.17319(16) 0.0216(5) Uani 1 1 d .
H32A H 0.5123 0.1437 0.2066 0.032 Uiso 1 1 calc R
H32B H 0.7229 0.1573 0.2130 0.032 Uiso 1 1 calc R
H32C H 0.5652 0.0432 0.1240 0.032 Uiso 1 1 calc R
C33 C 0.5042(4) 0.2953(4) 0.06964(17) 0.0315(6) Uani 1 1 d .
H33A H 0.4588 0.1829 0.0239 0.047 Uiso 1 1 calc R
H33B H 0.5413 0.3973 0.0412 0.047 Uiso 1 1 calc R
H33C H 0.4016 0.2902 0.1019 0.047 Uiso 1 1 calc R
C34 C 0.8314(4) 0.3166(3) 0.08068(16) 0.0245(5) Uani 1 1 d .
H34A H 0.9464 0.3356 0.1209 0.037 Uiso 1 1 calc R
H34B H 0.8644 0.4126 0.0483 0.037 Uiso 1 1 calc R
H34C H 0.7805 0.1995 0.0380 0.037 Uiso 1 1 calc R

loop_
_atom_site_aniso_label
_atom_site_aniso_U_11
_atom_site_aniso_U_22
_atom_site_aniso_U_33
_atom_site_aniso_U_23
_atom_site_aniso_U_13
_atom_site_aniso_U_12
Cr1 0.01592(19) 0.01262(19) 0.01421(19) 0.00305(14) 0.00380(13) 0.00326(14)
Mn1 0.01537(18) 0.01171(18) 0.01733(18) 0.00409(13) 0.00501(13) 0.00517(14)
O1 0.0332(10) 0.0227(9) 0.0270(9) 0.0006(7) -0.0033(8) -0.0066(8)
B1 0.0132(11) 0.0166(12) 0.0164(11) 0.0048(9) 0.0046(9) 0.0052(9)
C1 0.0314(13) 0.0192(11) 0.0159(11) 0.0039(9) 0.0056(9) 0.0078(10)
O2 0.0243(9) 0.0258(9) 0.0273(9) 0.0030(7) 0.0027(7) 0.0132(7)
C2 0.0176(11) 0.0147(10) 0.0168(10) 0.0041(8) -0.0001(8) 0.0024(9)
O3 0.0621(14) 0.0247(10) 0.0316(10) 0.0076(8) 0.0210(9) 0.0238(10)
C3 0.0301(13) 0.0161(11) 0.0256(12) 0.0073(9) 0.0097(10) 0.0091(10)
O4 0.0183(9) 0.0350(10) 0.0367(10) 0.0063(8) 0.0032(7) 0.0130(8)
C4 0.0248(12) 0.0176(11) 0.0204(11) 0.0056(9) 0.0070(9) 0.0115(9)
C11 0.0254(13) 0.0334(14) 0.0331(13) 0.0170(11) 0.0186(11) 0.0150(11)
C12 0.0404(15) 0.0239(13) 0.0300(13) 0.0060(11) 0.0235(12) 0.0088(12)
C13 0.0370(15) 0.0339(15) 0.0211(12) 0.0089(11) 0.0110(11) 0.0053(12)
C14 0.0297(13) 0.0364(15) 0.0231(12) 0.0152(11) 0.0108(10) 0.0111(11)
C15 0.0255(12) 0.0189(12) 0.0283(12) 0.0102(10) 0.0144(10) 0.0040(10)
C16 0.0178(11) 0.0283(13) 0.0221(11) 0.0077(10) 0.0084(9) 0.0033(10)
C21 0.0243(12) 0.0192(11) 0.0230(11) 0.0105(9) 0.0085(9) 0.0094(9)
C22 0.0212(12) 0.0153(11) 0.0288(12) 0.0058(9) 0.0090(9) 0.0020(9)
C23 0.0142(11) 0.0295(13) 0.0290(12) 0.0134(10) 0.0073(9) 0.0030(10)
C24 0.0221(12) 0.0237(12) 0.0294(12) 0.0146(10) 0.0144(10) 0.0118(10)
C25 0.0246(12) 0.0163(11) 0.0211(11) 0.0066(9) 0.0092(9) 0.0076(9)
C31 0.0199(11) 0.0145(10) 0.0177(10) 0.0016(8) 0.0017(8) 0.0058(9)
C32 0.0206(11) 0.0112(10) 0.0253(11) 0.0004(9) 0.0052(9) 0.0014(9)
C33 0.0357(15) 0.0249(13) 0.0269(13) -0.0063(10) -0.0105(11) 0.0155(11)
C34 0.0374(14) 0.0165(11) 0.0237(12) 0.0053(9) 0.0129(10) 0.0143(11)

loop_
_atom_type_symbol
_atom_type_description
_atom_type_scat_dispersion_real
_atom_type_scat_dispersion_imag
_atom_type_scat_source
C C 0.0033 0.0016 'International Tables Vol C Tables 4.2.6.8 and 6.1.1.4'
H H 0.0000 0.0000 'International Tables Vol C Tables 4.2.6.8 and 6.1.1.4'
B B 0.0013 0.0007 'International Tables Vol C Tables 4.2.6.8 and 6.1.1.4'
O O 0.0106 0.0060 'International Tables Vol C Tables 4.2.6.8 and 6.1.1.4'
Cr Cr 0.3209 0.6236 'International Tables Vol C Tables 4.2.6.8 and 6.1.1.4'
Mn Mn 0.3368 0.7283 'International Tables Vol C Tables 4.2.6.8 and 6.1.1.4'

loop_
_geom_angle_atom_site_label_1
_geom_angle_atom_site_label_2
_geom_angle_atom_site_label_3
_geom_angle
C2 Cr1 C1 82.56(10)
C2 Cr1 B1 71.23(9)
C1 Cr1 B1 111.33(9)
C2 Cr1 C16 118.62(10)
C1 Cr1 C16 158.09(10)
B1 Cr1 C16 82.81(9)
C2 Cr1 C15 92.67(9)
C1 Cr1 C15 146.27(10)
B1 Cr1 C15 98.38(9)
C16 Cr1 C15 36.91(10)
C2 Cr1 C13 117.81(10)
C1 Cr1 C13 87.16(10)
B1 Cr1 C13 160.88(10)
C16 Cr1 C13 78.08(10)
C15 Cr1 C13 65.57(10)
C2 Cr1 C14 92.85(10)
C1 Cr1 C14 109.82(10)
B1 Cr1 C14 133.01(10)
C16 Cr1 C14 66.27(10)
C15 Cr1 C14 36.80(9)
C13 Cr1 C14 35.76(10)
C2 Cr1 C12 154.18(10)
C1 Cr1 C12 92.87(10)
B1 Cr1 C12 133.21(10)
C16 Cr1 C12 65.69(9)
C15 Cr1 C12 77.09(9)
C13 Cr1 C12 36.38(11)
C14 Cr1 C12 64.72(10)
C2 Cr1 C11 155.17(10)
C1 Cr1 C11 122.10(10)
B1 Cr1 C11 99.24(9)
C16 Cr1 C11 36.55(9)
C15 Cr1 C11 65.47(9)
C13 Cr1 C11 65.32(10)
C14 Cr1 C11 76.80(9)
C12 Cr1 C11 36.03(10)
C2 Cr1 Mn1 96.76(7)
C1 Cr1 Mn1 79.29(7)
B1 Cr1 Mn1 44.82(7)
C16 Cr1 Mn1 102.08(7)
C15 Cr1 Mn1 134.41(7)
C13 Cr1 Mn1 140.86(8)
C14 Cr1 Mn1 167.61(7)
C12 Cr1 Mn1 107.39(7)
C11 Cr1 Mn1 91.29(7)
C4 Mn1 C3 88.29(11)
C4 Mn1 B1 81.31(10)
C3 Mn1 B1 116.13(10)
C4 Mn1 C25 100.08(10)
C3 Mn1 C25 148.26(10)
B1 Mn1 C25 95.46(9)
C4 Mn1 C21 95.80(10)
C3 Mn1 C21 110.63(10)
B1 Mn1 C21 133.00(9)
C25 Mn1 C21 38.47(8)
C4 Mn1 C24 134.08(10)
C3 Mn1 C24 136.74(11)
B1 Mn1 C24 84.19(9)
C25 Mn1 C24 38.52(9)
C21 Mn1 C24 64.38(9)
C4 Mn1 C23 160.05(10)
C3 Mn1 C23 98.97(10)
B1 Mn1 C23 111.36(9)
C25 Mn1 C23 64.39(9)
C21 Mn1 C23 64.25(9)
C24 Mn1 C23 38.43(9)
C4 Mn1 C22 124.82(10)
C3 Mn1 C22 85.67(10)
B1 Mn1 C22 147.94(9)
C25 Mn1 C22 64.35(9)
C21 Mn1 C22 38.26(9)
C24 Mn1 C22 64.40(9)
C23 Mn1 C22 38.48(9)
C4 Mn1 Cr1 97.63(7)
C3 Mn1 Cr1 72.86(7)
B1 Mn1 Cr1 47.06(7)
C25 Mn1 Cr1 134.91(6)
C21 Mn1 Cr1 166.24(7)
C24 Mn1 Cr1 103.62(6)
C23 Mn1 Cr1 102.26(7)
C22 Mn1 Cr1 131.87(7)
C31 B1 Mn1 135.16(16)
C31 B1 Cr1 136.69(16)
Mn1 B1 Cr1 88.12(9)
O1 C1 Cr1 174.3(2)
O2 C2 Cr1 176.8(2)
O3 C3 Mn1 170.5(2)
O4 C4 Mn1 176.9(2)
C12 C11 C16 119.7(2)
C12 C11 Cr1 71.48(14)
C16 C11 Cr1 69.88(13)
C12 C11 H11 120.2
C16 C11 H11 120.2
Cr1 C11 H11 131.2
C11 C12 C13 120.5(2)
C11 C12 Cr1 72.49(13)
C13 C12 Cr1 71.26(14)
C11 C12 H12 119.7
C13 C12 H12 119.7
Cr1 C12 H12 128.8
C14 C13 C12 120.1(3)
C14 C13 Cr1 72.37(14)
C12 C13 Cr1 72.36(14)
C14 C13 H13 120.0
C12 C13 H13 120.0
Cr1 C13 H13 127.3
C13 C14 C15 120.1(3)
C13 C14 Cr1 71.86(15)
C15 C14 Cr1 70.68(14)
C13 C14 H14 119.9
C15 C14 H14 119.9
Cr1 C14 H14 130.1
C16 C15 C14 120.1(2)
C16 C15 Cr1 71.43(14)
C14 C15 Cr1 72.52(14)
C16 C15 H15 119.9
C14 C15 H15 119.9
Cr1 C15 H15 128.3
C15 C16 C11 119.3(2)
C15 C16 Cr1 71.66(14)
C11 C16 Cr1 73.57(14)
C15 C16 H16 120.4
C11 C16 H16 120.4
Cr1 C16 H16 126.2
C22 C21 C25 108.4(2)
C22 C21 Mn1 71.31(13)
C25 C21 Mn1 70.62(13)
C22 C21 H21 125.8
C25 C21 H21 125.8
Mn1 C21 H21 123.9
C21 C22 C23 107.8(2)
C21 C22 Mn1 70.43(13)
C23 C22 Mn1 70.73(13)
C21 C22 H22 126.1
C23 C22 H22 126.1
Mn1 C22 H22 124.3
C24 C23 C22 107.9(2)
C24 C23 Mn1 70.58(13)
C22 C23 Mn1 70.79(13)
C24 C23 H23 126.0
C22 C23 H23 126.0
Mn1 C23 H23 124.2
C25 C24 C23 107.8(2)
C25 C24 Mn1 70.39(12)
C23 C24 Mn1 70.99(12)
C25 C24 H24 126.1
C23 C24 H24 126.1
Mn1 C24 H24 124.2
C21 C25 C24 108.0(2)
C21 C25 Mn1 70.91(12)
C24 C25 Mn1 71.09(13)
C21 C25 H25 126.0
C24 C25 H25 126.0
Mn1 C25 H25 123.7
C32 C31 C33 106.65(19)
C32 C31 C34 106.35(17)
C33 C31 C34 107.31(19)
C32 C31 B1 113.90(18)
C33 C31 B1 110.51(18)
C34 C31 B1 111.75(18)
C31 C32 H32A 109.5
C31 C32 H32B 109.5
H32A C32 H32B 109.5
C31 C32 H32C 109.5
H32A C32 H32C 109.5
H32B C32 H32C 109.5
C31 C33 H33A 109.5
C31 C33 H33B 109.5
H33A C33 H33B 109.5
C31 C33 H33C 109.5
H33A C33 H33C 109.5
H33B C33 H33C 109.5
C31 C34 H34A 109.5
C31 C34 H34B 109.5
H34A C34 H34B 109.5
C31 C34 H34C 109.5
H34A C34 H34C 109.5
H34B C34 H34C 109.5

loop_
_geom_bond_atom_site_label_1
_geom_bond_atom_site_label_2
_geom_bond_distance
Cr1 C2 1.804(2)
Cr1 C1 1.847(3)
Cr1 B1 2.100(2)
Cr1 C16 2.209(2)
Cr1 C15 2.212(2)
Cr1 C13 2.230(2)
Cr1 C14 2.236(2)
Cr1 C12 2.244(2)
Cr1 C11 2.257(2)
Cr1 Mn1 2.8667(5)
Mn1 C4 1.768(2)
Mn1 C3 1.800(2)
Mn1 B1 2.022(2)
Mn1 C25 2.145(2)
Mn1 C21 2.149(2)
Mn1 C24 2.154(2)
Mn1 C23 2.160(2)
Mn1 C22 2.161(2)
O1 C1 1.152(3)
B1 C31 1.613(3)
O2 C2 1.166(3)
O3 C3 1.155(3)
O4 C4 1.162(3)
C11 C12 1.392(4)
C11 C16 1.401(4)
C11 H11 0.9500
C12 C13 1.397(4)
C12 H12 0.9500
C13 C14 1.371(4)
C13 H13 0.9500
C14 C15 1.404(4)
C14 H14 0.9500
C15 C16 1.400(4)
C15 H15 0.9500
C16 H16 0.9500
C21 C22 1.412(3)
C21 C25 1.415(3)
C21 H21 0.9500
C22 C23 1.424(4)
C22 H22 0.9500
C23 C24 1.420(3)
C23 H23 0.9500
C24 C25 1.418(3)
C24 H24 0.9500
C25 H25 0.9500
C31 C32 1.534(3)
C31 C33 1.542(3)
C31 C34 1.545(3)
C32 H32A 0.9800
C32 H32B 0.9800
C32 H32C 0.9800
C33 H33A 0.9800
C33 H33B 0.9800
C33 H33C 0.9800
C34 H34A 0.9800
C34 H34B 0.9800
C34 H34C 0.9800

loop_
_geom_torsion_atom_site_label_1
_geom_torsion_atom_site_label_2
_geom_torsion_atom_site_label_3
_geom_torsion_atom_site_label_4
_geom_torsion
C2 Cr1 Mn1 C4 125.18(10)
C1 Cr1 Mn1 C4 -153.74(10)
B1 Cr1 Mn1 C4 70.56(11)
C16 Cr1 Mn1 C4 3.94(9)
C15 Cr1 Mn1 C4 24.72(11)
C13 Cr1 Mn1 C4 -81.94(14)
C14 Cr1 Mn1 C4 -15.4(3)
C12 Cr1 Mn1 C4 -64.08(10)
C11 Cr1 Mn1 C4 -31.28(10)
C2 Cr1 Mn1 C3 -149.00(11)
C1 Cr1 Mn1 C3 -67.92(11)
B1 Cr1 Mn1 C3 156.38(12)
C16 Cr1 Mn1 C3 89.76(11)
C15 Cr1 Mn1 C3 110.54(12)
C13 Cr1 Mn1 C3 3.88(15)
C14 Cr1 Mn1 C3 70.5(3)
C12 Cr1 Mn1 C3 21.74(12)
C11 Cr1 Mn1 C3 54.54(11)
C2 Cr1 Mn1 B1 54.62(11)
C1 Cr1 Mn1 B1 135.69(11)
C16 Cr1 Mn1 B1 -66.62(11)
C15 Cr1 Mn1 B1 -45.85(12)
C13 Cr1 Mn1 B1 -152.51(15)
C14 Cr1 Mn1 B1 -85.9(3)
C12 Cr1 Mn1 B1 -134.64(12)
C11 Cr1 Mn1 B1 -101.84(11)
C2 Cr1 Mn1 C25 12.67(12)
C1 Cr1 Mn1 C25 93.75(12)
B1 Cr1 Mn1 C25 -41.95(13)
C16 Cr1 Mn1 C25 -108.57(11)
C15 Cr1 Mn1 C25 -87.79(13)
C13 Cr1 Mn1 C25 165.55(15)
C14 Cr1 Mn1 C25 -127.9(3)
C12 Cr1 Mn1 C25 -176.59(12)
C11 Cr1 Mn1 C25 -143.79(12)
C2 Cr1 Mn1 C21 -42.1(3)
C1 Cr1 Mn1 C21 39.0(3)
B1 Cr1 Mn1 C21 -96.7(3)
C16 Cr1 Mn1 C21 -163.3(3)
C15 Cr1 Mn1 C21 -142.6(3)
C13 Cr1 Mn1 C21 110.8(3)
C14 Cr1 Mn1 C21 177.4(4)
C12 Cr1 Mn1 C21 128.7(3)
C11 Cr1 Mn1 C21 161.5(3)
C2 Cr1 Mn1 C24 -13.81(10)
C1 Cr1 Mn1 C24 67.27(10)
B1 Cr1 Mn1 C24 -68.43(11)
C16 Cr1 Mn1 C24 -135.05(9)
C15 Cr1 Mn1 C24 -114.27(11)
C13 Cr1 Mn1 C24 139.07(14)
C14 Cr1 Mn1 C24 -154.4(3)
C12 Cr1 Mn1 C24 156.93(11)
C11 Cr1 Mn1 C24 -170.27(10)
C2 Cr1 Mn1 C23 -53.26(10)
C1 Cr1 Mn1 C23 27.82(10)
B1 Cr1 Mn1 C23 -107.88(11)
C16 Cr1 Mn1 C23 -174.50(9)
C15 Cr1 Mn1 C23 -153.72(11)
C13 Cr1 Mn1 C23 99.62(14)
C14 Cr1 Mn1 C23 166.2(3)
C12 Cr1 Mn1 C23 117.48(10)
C11 Cr1 Mn1 C23 150.28(10)
C2 Cr1 Mn1 C22 -81.49(11)
C1 Cr1 Mn1 C22 -0.41(11)
B1 Cr1 Mn1 C22 -136.11(12)
C16 Cr1 Mn1 C22 157.27(11)
C15 Cr1 Mn1 C22 178.04(11)
C13 Cr1 Mn1 C22 71.39(15)
C14 Cr1 Mn1 C22 138.0(3)
C12 Cr1 Mn1 C22 89.25(11)
C11 Cr1 Mn1 C22 122.05(11)
C4 Mn1 B1 C31 69.0(2)
C3 Mn1 B1 C31 152.8(2)
C25 Mn1 B1 C31 -30.4(2)
C21 Mn1 B1 C31 -20.8(3)
C24 Mn1 B1 C31 -67.3(2)
C23 Mn1 B1 C31 -95.0(2)
C22 Mn1 B1 C31 -78.6(3)
Cr1 Mn1 B1 C31 178.0(3)
C4 Mn1 B1 Cr1 -109.00(9)
C3 Mn1 B1 Cr1 -25.24(13)
C25 Mn1 B1 Cr1 151.60(9)
C21 Mn1 B1 Cr1 161.15(9)
C24 Mn1 B1 Cr1 114.71(9)
C23 Mn1 B1 Cr1 86.99(10)
C22 Mn1 B1 Cr1 103.42(17)
C2 Cr1 B1 C31 60.8(2)
C1 Cr1 B1 C31 134.6(2)
C16 Cr1 B1 C31 -62.7(2)
C15 Cr1 B1 C31 -29.1(2)
C13 Cr1 B1 C31 -60.8(4)
C14 Cr1 B1 C31 -15.0(3)
C12 Cr1 B1 C31 -109.3(2)
C11 Cr1 B1 C31 -95.5(2)
Mn1 Cr1 B1 C31 -177.9(3)
C2 Cr1 B1 Mn1 -121.22(11)
C1 Cr1 B1 Mn1 -47.46(11)
C16 Cr1 B1 Mn1 115.22(9)
C15 Cr1 B1 Mn1 148.80(9)
C13 Cr1 B1 Mn1 117.2(3)
C14 Cr1 B1 Mn1 162.98(10)
C12 Cr1 B1 Mn1 68.67(14)
C11 Cr1 B1 Mn1 82.45(9)
C2 Cr1 C11 C12 132.3(2)
C1 Cr1 C11 C12 -40.34(19)
B1 Cr1 C11 C12 -162.84(16)
C16 Cr1 C11 C12 132.8(2)
C15 Cr1 C11 C12 102.12(17)
C13 Cr1 C11 C12 29.01(16)
C14 Cr1 C11 C12 64.97(16)
Mn1 Cr1 C11 C12 -118.50(15)
C2 Cr1 C11 C16 -0.5(3)
C1 Cr1 C11 C16 -173.12(14)
B1 Cr1 C11 C16 64.38(16)
C15 Cr1 C11 C16 -30.66(14)
C13 Cr1 C11 C16 -103.77(16)
C14 Cr1 C11 C16 -67.81(15)
C12 Cr1 C11 C16 -132.8(2)
Mn1 Cr1 C11 C16 108.72(14)
C16 C11 C12 C13 -2.3(3)
Cr1 C11 C12 C13 -54.8(2)
C16 C11 C12 Cr1 52.50(19)
C2 Cr1 C12 C11 -134.5(2)
C1 Cr1 C12 C11 146.70(16)
B1 Cr1 C12 C11 23.6(2)
C16 Cr1 C12 C11 -28.66(15)
C15 Cr1 C12 C11 -65.86(16)
C13 Cr1 C12 C11 -132.0(2)
C14 Cr1 C12 C11 -102.70(17)
Mn1 Cr1 C12 C11 67.03(15)
C2 Cr1 C12 C13 -2.5(3)
C1 Cr1 C12 C13 -81.28(17)
B1 Cr1 C12 C13 155.57(16)
C16 Cr1 C12 C13 103.36(17)
C15 Cr1 C12 C13 66.16(17)
C14 Cr1 C12 C13 29.32(16)
C11 Cr1 C12 C13 132.0(2)
Mn1 Cr1 C12 C13 -160.95(14)
C11 C12 C13 C14 -1.2(4)
Cr1 C12 C13 C14 -56.5(2)
C11 C12 C13 Cr1 55.3(2)
C2 Cr1 C13 C14 -50.48(19)
C1 Cr1 C13 C14 -130.53(18)
B1 Cr1 C13 C14 63.8(4)
C16 Cr1 C13 C14 65.76(17)
C15 Cr1 C13 C14 29.04(16)
C12 Cr1 C13 C14 130.7(2)
C11 Cr1 C13 C14 102.00(18)
Mn1 Cr1 C13 C14 160.31(13)
C2 Cr1 C13 C12 178.78(15)
C1 Cr1 C13 C12 98.73(17)
B1 Cr1 C13 C12 -67.0(4)
C16 Cr1 C13 C12 -64.98(16)
C15 Cr1 C13 C12 -101.70(18)
C14 Cr1 C13 C12 -130.7(2)
C11 Cr1 C13 C12 -28.75(16)
Mn1 Cr1 C13 C12 29.6(2)
C12 C13 C14 C15 2.9(4)
Cr1 C13 C14 C15 -53.6(2)
C12 C13 C14 Cr1 56.5(2)
C2 Cr1 C14 C13 136.91(17)
C1 Cr1 C14 C13 53.80(19)
B1 Cr1 C14 C13 -156.31(16)
C16 Cr1 C14 C13 -102.96(18)
C15 Cr1 C14 C13 -132.4(2)
C12 Cr1 C14 C13 -29.80(17)
C11 Cr1 C14 C13 -65.92(17)
Mn1 Cr1 C14 C13 -82.3(4)
C2 Cr1 C14 C15 -90.65(16)
C1 Cr1 C14 C15 -173.76(15)
B1 Cr1 C14 C15 -23.9(2)
C16 Cr1 C14 C15 29.49(14)
C13 Cr1 C14 C15 132.4(2)
C12 Cr1 C14 C15 102.64(17)
C11 Cr1 C14 C15 66.52(15)
Mn1 Cr1 C14 C15 50.2(4)
C13 C14 C15 C16 -1.1(3)
Cr1 C14 C15 C16 -55.32(19)
C13 C14 C15 Cr1 54.2(2)
C2 Cr1 C15 C16 -137.42(15)
C1 Cr1 C15 C16 142.00(18)
B1 Cr1 C15 C16 -66.01(15)
C13 Cr1 C15 C16 103.11(16)
C14 Cr1 C15 C16 131.4(2)
C12 Cr1 C15 C16 66.53(15)
C11 Cr1 C15 C16 30.37(14)
Mn1 Cr1 C15 C16 -35.27(17)
C2 Cr1 C15 C14 91.19(16)
C1 Cr1 C15 C14 10.6(2)
B1 Cr1 C15 C14 162.60(15)
C16 Cr1 C15 C14 -131.4(2)
C13 Cr1 C15 C14 -28.28(15)
C12 Cr1 C15 C14 -64.85(16)
C11 Cr1 C15 C14 -101.01(16)
Mn1 Cr1 C15 C14 -166.66(12)
C14 C15 C16 C11 -2.3(3)
Cr1 C15 C16 C11 -58.16(19)
C14 C15 C16 Cr1 55.8(2)
C12 C11 C16 C15 4.0(3)
Cr1 C11 C16 C15 57.21(19)
C12 C11 C16 Cr1 -53.2(2)
C2 Cr1 C16 C15 50.35(17)
C1 Cr1 C16 C15 -113.6(3)
B1 Cr1 C16 C15 114.35(15)
C13 Cr1 C16 C15 -65.00(15)
C14 Cr1 C16 C15 -29.40(14)
C12 Cr1 C16 C15 -101.15(16)
C11 Cr1 C16 C15 -129.4(2)
Mn1 Cr1 C16 C15 155.05(13)
C2 Cr1 C16 C11 179.77(14)
C1 Cr1 C16 C11 15.8(3)
B1 Cr1 C16 C11 -116.23(16)
C15 Cr1 C16 C11 129.4(2)
C13 Cr1 C16 C11 64.43(15)
C14 Cr1 C16 C11 100.03(16)
C12 Cr1 C16 C11 28.28(15)
Mn1 Cr1 C16 C11 -75.53(14)
C4 Mn1 C21 C22 142.93(14)
C3 Mn1 C21 C22 52.57(16)
B1 Mn1 C21 C22 -133.55(15)
C25 Mn1 C21 C22 -118.2(2)
C24 Mn1 C21 C22 -80.46(15)
C23 Mn1 C21 C22 -37.62(14)
Cr1 Mn1 C21 C22 -49.8(3)
C4 Mn1 C21 C25 -98.91(15)
C3 Mn1 C21 C25 170.74(15)
B1 Mn1 C21 C25 -15.4(2)
C24 Mn1 C21 C25 37.70(14)
C23 Mn1 C21 C25 80.54(15)
C22 Mn1 C21 C25 118.2(2)
Cr1 Mn1 C21 C25 68.4(3)
C25 C21 C22 C23 0.0(3)
Mn1 C21 C22 C23 61.19(16)
C25 C21 C22 Mn1 -61.21(16)
C4 Mn1 C22 C21 -46.93(17)
C3 Mn1 C22 C21 -131.81(15)
B1 Mn1 C22 C21 92.9(2)
C25 Mn1 C22 C21 37.48(13)
C24 Mn1 C22 C21 80.40(14)
C23 Mn1 C22 C21 117.9(2)
Cr1 Mn1 C22 C21 165.88(10)
C4 Mn1 C22 C23 -164.83(14)
C3 Mn1 C22 C23 110.29(16)
B1 Mn1 C22 C23 -25.0(2)
C25 Mn1 C22 C23 -80.43(15)
C21 Mn1 C22 C23 -117.9(2)
C24 Mn1 C22 C23 -37.51(14)
Cr1 Mn1 C22 C23 47.98(16)
C21 C22 C23 C24 0.1(3)
Mn1 C22 C23 C24 61.12(15)
C21 C22 C23 Mn1 -61.00(16)
C4 Mn1 C23 C24 -78.9(3)
C3 Mn1 C23 C24 170.82(15)
B1 Mn1 C23 C24 48.11(16)
C25 Mn1 C23 C24 -37.64(13)
C21 Mn1 C23 C24 -80.53(15)
C22 Mn1 C23 C24 -117.9(2)
Cr1 Mn1 C23 C24 96.54(13)
C4 Mn1 C23 C22 39.0(3)
C3 Mn1 C23 C22 -71.24(15)
B1 Mn1 C23 C22 166.05(14)
C25 Mn1 C23 C22 80.30(15)
C21 Mn1 C23 C22 37.41(13)
C24 Mn1 C23 C22 117.9(2)
Cr1 Mn1 C23 C22 -145.52(13)
C22 C23 C24 C25 -0.2(2)
Mn1 C23 C24 C25 61.07(15)
C22 C23 C24 Mn1 -61.26(16)
C4 Mn1 C24 C25 34.40(19)
C3 Mn1 C24 C25 -131.12(16)
B1 Mn1 C24 C25 106.34(15)
C21 Mn1 C24 C25 -37.65(13)
C23 Mn1 C24 C25 -117.83(19)
C22 Mn1 C24 C25 -80.27(15)
Cr1 Mn1 C24 C25 149.53(12)
C4 Mn1 C24 C23 152.22(15)
C3 Mn1 C24 C23 -13.3(2)
B1 Mn1 C24 C23 -135.83(15)
C25 Mn1 C24 C23 117.83(19)
C21 Mn1 C24 C23 80.17(15)
C22 Mn1 C24 C23 37.55(14)
Cr1 Mn1 C24 C23 -92.64(13)
C22 C21 C25 C24 -0.1(3)
Mn1 C21 C25 C24 -61.74(15)
C22 C21 C25 Mn1 61.64(16)
C23 C24 C25 C21 0.2(3)
Mn1 C24 C25 C21 61.63(15)
C23 C24 C25 Mn1 -61.45(15)
C4 Mn1 C25 C21 86.64(15)
C3 Mn1 C25 C21 -16.6(3)
B1 Mn1 C25 C21 168.75(15)
C24 Mn1 C25 C21 -117.7(2)
C23 Mn1 C25 C21 -80.15(15)
C22 Mn1 C25 C21 -37.27(14)
Cr1 Mn1 C25 C21 -161.80(11)
C4 Mn1 C25 C24 -155.66(14)
C3 Mn1 C25 C24 101.1(2)
B1 Mn1 C25 C24 -73.54(15)
C21 Mn1 C25 C24 117.7(2)
C23 Mn1 C25 C24 37.56(14)
C22 Mn1 C25 C24 80.43(15)
Cr1 Mn1 C25 C24 -44.09(17)
Mn1 B1 C31 C32 -171.03(18)
Cr1 B1 C31 C32 6.1(3)
Mn1 B1 C31 C33 -51.0(3)
Cr1 B1 C31 C33 126.1(2)
Mn1 B1 C31 C34 68.4(3)
Cr1 B1 C31 C34 -114.5(2)
